data_1536976
loop_
_publ_author_name
'Fischer, A.'

_publ_section_title
;
 Competitive coordination of the uranyl ion by perchlorate and water - the
 crystal structures of U O2 (Cl O4)2 * 3(H2 O) and U O2 (Cl O4)2 * 5(H2 O)
 and a redetermination of U O2 (Cl O4)2 * 7(H2 O)
;
_journal_name_full 'Zeitschrift fuer Anorganische und Allgemeine Chemie'
_journal_page_first 1012
_journal_page_last 1016
_journal_volume 629
_journal_year 2003
_chemical_formula_sum 'Cl2 H10 O15 U'
_chemical_name_systematic '((U O2) (H2 O)5) (Cl O4)2'
_space_group_IT_number 14
_symmetry_space_group_name_Hall '-P 2yn'
_symmetry_space_group_name_H-M 'P 1 21/n 1'
_cell_angle_alpha 90
_cell_angle_beta 99.8471
_cell_angle_gamma 90
_cell_formula_units_Z 4
_cell_length_a 5.2935
_cell_length_b 16.4543
_cell_length_c 14.8018
_cell_volume 1270.255
_citation_journal_id_ASTM ZAACAB
_cod_data_source_file Fischer_ZAACAB_2003_850.cif
_cod_data_source_block H10Cl2O15U1
_cod_original_sg_symbol_Hall '-P 2ybc (x-z,y,z)'
_cod_original_formula_sum 'H10 Cl2 O15 U1'
_cod_database_code 1536976

loop_
_symmetry_equiv_pos_as_xyz
x,y,z
-x+1/2,y+1/2,-z+1/2
-x,-y,-z
x-1/2,-y-1/2,z-1/2

loop_
_atom_site_label
_atom_site_type_symbol
_atom_site_fract_x
_atom_site_fract_y
_atom_site_fract_z
_atom_site_occupancy
_atom_site_U_iso_or_equiv
O6 O-2 0.56 0.2575 0.2482 1 0.0
O11 O-2 0.753 0.352 0.1 1 0.0
O1 O-2 0.995 0.1461 0.2255 1 0.0
U1 U+6 0.73289 0.1212 0.27763 1 0.0
O5 O-2 0.456 0.124 0.129 1 0.0
O15 O-2 0.59 0.371 0.445 1 0.0
O7 O-2 0.999 0.0358 0.3907 1 0.0
O12 O-2 0.34 0.4527 0.3671 1 0.0
O13 O-2 0.305 0.318 0.39 1 0.0
Cl1 Cl+7 0.0076 0.3593 0.0966 1 0.0
O4 O-2 0.891 0.2009 0.4105 1 0.0
O2 O-2 0.468 0.0919 0.327 1 0.0
Cl2 Cl+7 0.3451 0.388 0.4294 1 0.0
O8 O-2 0.132 0.294 0.069 1 0.0
O10 O-2 0.005 0.362 0.19 1 0.0
O3 O-2 0.731 -0.0132 0.217 1 0.0
O9 O-2 -0.03 0.423 0.044 1 0.0
O14 O-2 0.327 0.402 0.515 1 0.0
